data_2229398
loop_
_publ_author_name
'Xu, Hong-Bin'
'Ma, Shuai'
'He, Yu'

_publ_section_title
;
 Bis(3-carboxy-5-nitrobenzoato)bis[2-(pyridin-4-yl)-1<i>H</i>-imidazo[4,5-<i>f</i>][1,10]phenanthroline]manganese(II)
;
_journal_coeditor_code HB5800
_journal_issue 3
_journal_name_full 'Acta Crystallographica Section E'
_journal_page_first m326
_journal_paper_doi 10.1107/S1600536811004569
_journal_volume 67
_journal_year 2011
_chemical_formula_iupac '[Mn (C8 H4 N O6)2 (C18 H11 N5)2]'
_chemical_formula_moiety 'C52 H30 Mn N12 O12'
_chemical_formula_sum 'C52 H30 Mn N12 O12'
_chemical_formula_weight 1069.82
_chemical_name_systematic
;
Bis(3-carboxy-5-nitrobenzoato)bis[2-(pyridin-4-yl)-1<i>H</i>-\
imidazo[4,5-<i>f</i>][1,10]phenanthroline]manganese(II)
;
_space_group_IT_number 13
_symmetry_cell_setting monoclinic
_symmetry_space_group_name_Hall '-P 2yac'
_symmetry_space_group_name_H-M 'P 1 2/n 1'
_atom_sites_solution_hydrogens geom
_atom_sites_solution_primary direct
_atom_sites_solution_secondary difmap
_audit_creation_method SHELXL-97
_cell_angle_alpha 90.00
_cell_angle_beta 111.767(3)
_cell_angle_gamma 90.00
_cell_formula_units_Z 4
_cell_length_a 21.791(3)
_cell_length_b 8.2215(12)
_cell_length_c 27.270(4)
_cell_measurement_reflns_used 8037
_cell_measurement_temperature 293(2)
_cell_measurement_theta_max 25.06
_cell_measurement_theta_min 1.50
_cell_volume 4537.2(11)
_computing_cell_refinement 'SAINT (Bruker, 1999)'
_computing_data_collection 'SMART (Bruker, 1997)'
_computing_data_reduction 'SAINT (Bruker, 1999)'
_computing_molecular_graphics 'DIAMOND (Brandenburg, 2006)'
_computing_publication_material 'SHELXL97 (Sheldrick, 2008)'
_computing_structure_refinement 'SHELXL97 (Sheldrick, 2008)'
_computing_structure_solution 'SHELXS97 (Sheldrick, 2008)'
_diffrn_ambient_temperature 293(2)
_diffrn_measured_fraction_theta_full 1.000
_diffrn_measured_fraction_theta_max 1.000
_diffrn_measurement_device_type 'Bruker APEX CCD'
_diffrn_measurement_method '\f and \w'
_diffrn_radiation_monochromator graphite
_diffrn_radiation_source 'fine-focus sealed tube'
_diffrn_radiation_type MoK\a
_diffrn_radiation_wavelength 0.71073
_diffrn_reflns_av_R_equivalents 0.1051
_diffrn_reflns_av_sigmaI/netI 0.1402
_diffrn_reflns_limit_h_max 25
_diffrn_reflns_limit_h_min -25
_diffrn_reflns_limit_k_max 9
_diffrn_reflns_limit_k_min -9
_diffrn_reflns_limit_l_max 31
_diffrn_reflns_limit_l_min -32
_diffrn_reflns_number 22806
_diffrn_reflns_theta_full 25.00
_diffrn_reflns_theta_max 25.06
_diffrn_reflns_theta_min 1.50
_diffrn_standards_decay_% 0
_diffrn_standards_interval_count 0
_diffrn_standards_interval_time 0
_diffrn_standards_number 0
_exptl_absorpt_coefficient_mu 0.376
_exptl_absorpt_correction_T_max 0.69
_exptl_absorpt_correction_T_min 0.45
_exptl_absorpt_correction_type multi-scan
_exptl_absorpt_process_details '(SADABS; Sheldrick, 1996)'
_exptl_crystal_colour 'pale yellow'
_exptl_crystal_density_diffrn 1.566
_exptl_crystal_density_method 'not measured'
_exptl_crystal_description block
_exptl_crystal_F_000 2188
_exptl_crystal_size_max 0.22
_exptl_crystal_size_mid 0.18
_exptl_crystal_size_min 0.16
_refine_diff_density_max 0.293
_refine_diff_density_min -0.238
_refine_ls_extinction_method none
_refine_ls_goodness_of_fit_ref 0.950
_refine_ls_hydrogen_treatment constr
_refine_ls_matrix_type full
_refine_ls_number_parameters 694
_refine_ls_number_reflns 8037
_refine_ls_number_restraints 0
_refine_ls_restrained_S_all 0.950
_refine_ls_R_factor_all 0.1746
_refine_ls_R_factor_gt 0.0648
_refine_ls_shift/su_max 0.001
_refine_ls_shift/su_mean 0.000
_refine_ls_structure_factor_coef Fsqd
_refine_ls_weighting_details 'calc w=1/[\s^2^(Fo^2^)+(0.0333P)^2^] where P=(Fo^2^+2Fc^2^)/3'
_refine_ls_weighting_scheme calc
_refine_ls_wR_factor_gt 0.0950
_refine_ls_wR_factor_ref 0.1258
_reflns_number_gt 3602
_reflns_number_total 8037
_reflns_threshold_expression I>2\s(I)
_cod_data_source_file hb5800.cif
_cod_data_source_block I
_cod_original_cell_volume 4537.2(12)
_cod_original_sg_symbol_H-M 'P 2/n'
_cod_database_code 2229398
_cod_database_fobs_code 2229398

loop_
_symmetry_equiv_pos_as_xyz
'x, y, z'
'-x+1/2, y, -z+1/2'
'-x, -y, -z'
'x-1/2, -y, z-1/2'

loop_
_atom_site_type_symbol
_atom_site_label
_atom_site_fract_x
_atom_site_fract_y
_atom_site_fract_z
_atom_site_U_iso_or_equiv
_atom_site_adp_type
_atom_site_calc_flag
_atom_site_refinement_flags
_atom_site_occupancy
_atom_site_disorder_assembly
_atom_site_disorder_group
C C1 0.7839(2) 0.3222(6) 0.62459(18) 0.0436(13) Uani d . 1 . .
H H1 0.8208 0.2673 0.6237 0.052 Uiso calc R 1 . .
C C2 0.7751(2) 0.3328(6) 0.67284(18) 0.0517(14) Uani d . 1 . .
H H2 0.8049 0.2840 0.7031 0.062 Uiso calc R 1 . .
C C3 0.7218(3) 0.4161(6) 0.67451(18) 0.0493(14) Uani d . 1 . .
H H3 0.7151 0.4250 0.7062 0.059 Uiso calc R 1 . .
C C4 0.6774(2) 0.4880(5) 0.62896(18) 0.0370(12) Uani d . 1 . .
C C5 0.6891(2) 0.4700(5) 0.58208(17) 0.0341(12) Uani d . 1 . .
C C6 0.6429(2) 0.5362(5) 0.53295(18) 0.0340(12) Uani d . 1 . .
C C7 0.5577(3) 0.6533(6) 0.43876(19) 0.0543(15) Uani d . 1 . .
H H7 0.5297 0.6911 0.4059 0.065 Uiso calc R 1 . .
C C8 0.5446(2) 0.6859(6) 0.48274(19) 0.0478(14) Uani d . 1 . .
H H8 0.5078 0.7473 0.4805 0.057 Uiso calc R 1 . .
C C9 0.6132(3) 0.5630(6) 0.44341(19) 0.0479(14) Uani d . 1 . .
H H9 0.6210 0.5401 0.4128 0.058 Uiso calc R 1 . .
C C10 0.5871(2) 0.6262(5) 0.53116(18) 0.0350(12) Uani d . 1 . .
C C11 0.5787(2) 0.6459(5) 0.58042(17) 0.0348(12) Uani d . 1 . .
C C12 0.6213(2) 0.5789(5) 0.62744(18) 0.0386(13) Uani d . 1 . .
C C13 0.5485(3) 0.7048(6) 0.64667(18) 0.0405(13) Uani d . 1 . .
C C14 0.5122(2) 0.7806(6) 0.67659(18) 0.0411(13) Uani d . 1 . .
C C15 0.5311(2) 0.7421(6) 0.72934(19) 0.0513(14) Uani d . 1 . .
H H15 0.5663 0.6719 0.7453 0.062 Uiso calc R 1 . .
C C16 0.4966(3) 0.8096(6) 0.7584(2) 0.0570(15) Uani d . 1 . .
H H16 0.5087 0.7800 0.7937 0.068 Uiso calc R 1 . .
C C17 0.4303(2) 0.9544(6) 0.6870(2) 0.0531(15) Uani d . 1 . .
H H17 0.3963 1.0289 0.6721 0.064 Uiso calc R 1 . .
C C18 0.4614(2) 0.8892(6) 0.65543(19) 0.0475(14) Uani d . 1 . .
H H18 0.4479 0.9189 0.6201 0.057 Uiso calc R 1 . .
C C19 0.7020(3) 0.2939(6) 0.3780(2) 0.0560(15) Uani d . 1 . .
H H19 0.6655 0.2432 0.3812 0.067 Uiso calc R 1 . .
C C20 0.7083(3) 0.2884(7) 0.3291(2) 0.0684(18) Uani d . 1 . .
H H20 0.6764 0.2379 0.3004 0.082 Uiso calc R 1 . .
C C21 0.7624(3) 0.3590(7) 0.32447(19) 0.0704(18) Uani d . 1 . .
H H21 0.7685 0.3539 0.2925 0.084 Uiso calc R 1 . .
C C22 0.8081(3) 0.4382(6) 0.36705(19) 0.0450(14) Uani d . 1 . .
C C23 0.7967(2) 0.4395(5) 0.41476(18) 0.0361(12) Uani d . 1 . .
C C24 0.8437(2) 0.5203(5) 0.46088(18) 0.0347(12) Uani d . 1 . .
C C25 0.9006(2) 0.5974(5) 0.45968(19) 0.0366(12) Uani d . 1 . .
C C26 0.8698(3) 0.5916(6) 0.5475(2) 0.0563(16) Uani d . 1 . .
H H26 0.8601 0.5896 0.5779 0.068 Uiso calc R 1 . .
C C27 0.9269(3) 0.6722(6) 0.54986(19) 0.0594(16) Uani d . 1 . .
H H27 0.9539 0.7235 0.5807 0.071 Uiso calc R 1 . .
C C28 0.9424(2) 0.6740(6) 0.50568(19) 0.0545(15) Uani d . 1 . .
H H28 0.9805 0.7260 0.5062 0.065 Uiso calc R 1 . .
C C29 0.9102(2) 0.5912(6) 0.41070(19) 0.0389(13) Uani d . 1 . .
C C30 0.8663(3) 0.5148(6) 0.36690(19) 0.0453(14) Uani d . 1 . .
C C31 0.9408(3) 0.6143(6) 0.3431(2) 0.0475(14) Uani d . 1 . .
C C32 0.9772(3) 0.6646(6) 0.3097(2) 0.0489(14) Uani d . 1 . .
C C33 0.9535(3) 0.6121(6) 0.2575(2) 0.0639(17) Uani d . 1 . .
H H33 0.9162 0.5463 0.2447 0.077 Uiso calc R 1 . .
C C34 0.9863(3) 0.6595(7) 0.2252(2) 0.0756(19) Uani d . 1 . .
H H34 0.9710 0.6210 0.1907 0.091 Uiso calc R 1 . .
C C35 1.0604(3) 0.8106(6) 0.2904(2) 0.0579(15) Uani d . 1 . .
H H35 1.0967 0.8800 0.3014 0.070 Uiso calc R 1 . .
C C36 1.0314(3) 0.7674(6) 0.3266(2) 0.0561(15) Uani d . 1 . .
H H36 1.0481 0.8067 0.3610 0.067 Uiso calc R 1 . .
C C37 0.6338(3) 0.1061(6) 0.50156(19) 0.0403(13) Uani d . 1 . .
C C38 0.6636(2) 0.0379(5) 0.55716(18) 0.0349(12) Uani d . 1 . .
C C39 0.7235(2) -0.0407(5) 0.57444(18) 0.0434(13) Uani d . 1 . .
H H39 0.7468 -0.0535 0.5522 0.052 Uiso calc R 1 . .
C C40 0.7486(2) -0.1003(5) 0.6254(2) 0.0423(13) Uani d . 1 . .
C C41 0.7181(3) -0.0741(5) 0.66075(19) 0.0472(14) Uani d . 1 . .
H H41 0.7361 -0.1155 0.6949 0.057 Uiso calc R 1 . .
C C42 0.6608(2) 0.0137(6) 0.64488(19) 0.0407(13) Uani d . 1 . .
C C43 0.6323(2) 0.0650(5) 0.59284(17) 0.0351(12) Uani d . 1 . .
H H43 0.5917 0.1182 0.5815 0.042 Uiso calc R 1 . .
C C44 0.8736(3) 0.1424(6) 0.5129(2) 0.0470(14) Uani d . 1 . .
C C45 0.8530(2) 0.0571(6) 0.4602(2) 0.0439(14) Uani d . 1 . .
C C46 0.7958(2) -0.0331(6) 0.4413(2) 0.0482(14) Uani d . 1 . .
H H46 0.7697 -0.0455 0.4614 0.058 Uiso calc R 1 . .
C C47 0.8125(3) -0.0839(6) 0.3595(2) 0.0495(14) Uani d . 1 . .
H H47 0.7985 -0.1312 0.3262 0.059 Uiso calc R 1 . .
C C48 0.7772(3) -0.1052(6) 0.3921(2) 0.0477(14) Uani d . 1 . .
C C49 0.8687(3) 0.0087(6) 0.3778(2) 0.0494(14) Uani d . 1 . .
C C50 0.8901(2) 0.0752(6) 0.42842(19) 0.0470(14) Uani d . 1 . .
H H50 0.9297 0.1325 0.4412 0.056 Uiso calc R 1 . .
C C51 0.6322(3) 0.0621(6) 0.6850(2) 0.0479(14) Uani d . 1 . .
C C52 0.9079(3) 0.0441(7) 0.3441(2) 0.0551(16) Uani d . 1 . .
N N1 0.65586(18) 0.5075(4) 0.48869(15) 0.0378(10) Uani d . 1 . .
N N2 0.74218(19) 0.3867(4) 0.58012(14) 0.0347(10) Uani d . 1 . .
N N3 0.6016(2) 0.6158(5) 0.66824(14) 0.0434(11) Uani d . 1 . .
N N4 0.53191(18) 0.7276(4) 0.59346(14) 0.0393(10) Uani d . 1 . .
H H4A 0.4989 0.7820 0.5725 0.047 Uiso calc R 1 . .
N N5 0.4470(2) 0.9149(5) 0.73788(16) 0.0523(12) Uani d . 1 . .
N N6 0.74414(19) 0.3661(5) 0.41993(15) 0.0408(10) Uani d . 1 . .
N N7 0.82803(19) 0.5173(5) 0.50504(15) 0.0428(11) Uani d . 1 . .
N N8 0.8854(2) 0.5313(5) 0.32436(15) 0.0537(12) Uani d . 1 . .
N N9 0.95818(18) 0.6546(4) 0.39486(15) 0.0455(11) Uani d . 1 . .
H H7A 0.9924 0.7090 0.4139 0.055 Uiso calc R 1 . .
N N10 1.0382(2) 0.7566(6) 0.24085(18) 0.0602(13) Uani d . 1 . .
N N11 0.8121(2) -0.1868(6) 0.64354(19) 0.0646(14) Uani d . 1 . .
N N12 0.7165(2) -0.2004(6) 0.3723(2) 0.0667(14) Uani d . 1 . .
O O1 0.82859(16) 0.1734(4) 0.53061(12) 0.0502(9) Uani d . 1 . .
O O2 0.93284(18) 0.1821(4) 0.53423(13) 0.0639(11) Uani d . 1 . .
O O3 0.9592(2) 0.1171(5) 0.36019(15) 0.0900(15) Uani d . 1 . .
O O4 0.87938(17) -0.0072(4) 0.29559(14) 0.0705(11) Uani d . 1 . .
H H4 0.9027 0.0147 0.2788 0.106 Uiso calc R 1 . .
O O5 0.57270(17) 0.1200(4) 0.48219(12) 0.0573(10) Uani d . 1 . .
O O6 0.67361(16) 0.1446(3) 0.47948(11) 0.0446(9) Uani d . 1 . .
O O7 0.58037(18) 0.1549(4) 0.66617(13) 0.0674(11) Uani d . 1 . .
H H9A 0.5669 0.1773 0.6897 0.101 Uiso calc R 1 . .
O O8 0.65787(18) 0.0239(5) 0.73147(14) 0.0726(12) Uani d . 1 . .
O O9 0.8533(2) -0.1451(6) 0.62548(17) 0.1025(16) Uani d . 1 . .
O O10 0.8222(2) -0.2911(5) 0.67712(18) 0.1011(16) Uani d . 1 . .
O O11 0.6839(2) -0.2126(5) 0.39982(18) 0.1066(16) Uani d . 1 . .
O O12 0.6987(2) -0.2588(6) 0.32858(19) 0.1047(17) Uani d . 1 . .
Mn Mn1 0.74582(4) 0.33502(8) 0.50134(3) 0.0390(2) Uani d . 1 . .

loop_
_atom_site_aniso_label
_atom_site_aniso_U_11
_atom_site_aniso_U_22
_atom_site_aniso_U_33
_atom_site_aniso_U_12
_atom_site_aniso_U_13
_atom_site_aniso_U_23
C1 0.033(3) 0.056(3) 0.039(3) 0.007(3) 0.011(3) -0.002(3)
C2 0.047(4) 0.071(4) 0.033(3) 0.018(3) 0.011(3) 0.007(3)
C3 0.053(4) 0.063(4) 0.034(3) 0.009(3) 0.019(3) -0.003(3)
C4 0.040(3) 0.039(3) 0.033(3) 0.002(3) 0.014(3) -0.001(3)
C5 0.032(3) 0.037(3) 0.036(3) -0.004(3) 0.016(2) 0.000(2)
C6 0.033(3) 0.036(3) 0.035(3) -0.001(3) 0.016(2) 0.000(2)
C7 0.052(4) 0.070(4) 0.044(3) 0.020(3) 0.021(3) 0.021(3)
C8 0.037(3) 0.059(4) 0.050(3) 0.009(3) 0.019(3) 0.005(3)
C9 0.060(4) 0.054(4) 0.033(3) 0.008(3) 0.021(3) 0.007(3)
C10 0.034(3) 0.038(3) 0.034(3) -0.003(3) 0.013(2) 0.002(3)
C11 0.029(3) 0.040(3) 0.036(3) -0.001(3) 0.013(2) -0.006(3)
C12 0.038(3) 0.047(3) 0.032(3) 0.003(3) 0.014(3) -0.006(3)
C13 0.048(4) 0.047(3) 0.032(3) 0.000(3) 0.021(3) -0.004(3)
C14 0.034(3) 0.051(3) 0.039(3) -0.003(3) 0.015(3) -0.007(3)
C15 0.050(4) 0.068(4) 0.039(3) 0.011(3) 0.021(3) 0.002(3)
C16 0.056(4) 0.076(4) 0.043(3) -0.001(4) 0.024(3) -0.001(3)
C17 0.038(4) 0.067(4) 0.059(4) 0.003(3) 0.023(3) -0.004(3)
C18 0.042(4) 0.058(4) 0.047(3) -0.005(3) 0.021(3) -0.010(3)
C19 0.047(4) 0.070(4) 0.054(4) -0.013(3) 0.023(3) -0.004(3)
C20 0.061(4) 0.099(5) 0.040(4) -0.031(4) 0.013(3) -0.012(3)
C21 0.075(5) 0.108(5) 0.032(3) -0.030(4) 0.026(3) -0.006(3)
C22 0.047(4) 0.056(4) 0.036(3) -0.008(3) 0.019(3) 0.003(3)
C23 0.028(3) 0.048(3) 0.034(3) 0.000(3) 0.013(2) 0.004(3)
C24 0.029(3) 0.038(3) 0.039(3) 0.004(3) 0.015(2) 0.008(3)
C25 0.031(3) 0.038(3) 0.043(3) 0.002(3) 0.016(3) 0.006(3)
C26 0.054(4) 0.078(4) 0.046(4) -0.017(3) 0.028(3) -0.009(3)
C27 0.058(4) 0.079(4) 0.042(3) -0.025(4) 0.019(3) -0.013(3)
C28 0.040(3) 0.069(4) 0.055(4) -0.019(3) 0.018(3) -0.001(3)
C29 0.034(3) 0.051(3) 0.041(3) 0.001(3) 0.024(3) 0.010(3)
C30 0.045(4) 0.059(4) 0.039(3) -0.005(3) 0.022(3) 0.006(3)
C31 0.051(4) 0.058(4) 0.044(4) 0.005(3) 0.028(3) 0.009(3)
C32 0.046(4) 0.063(4) 0.048(4) 0.008(3) 0.028(3) 0.019(3)
C33 0.076(5) 0.073(4) 0.057(4) -0.014(3) 0.041(4) 0.000(3)
C34 0.098(6) 0.081(5) 0.068(4) -0.012(4) 0.055(4) 0.001(4)
C35 0.039(3) 0.079(4) 0.058(4) 0.003(3) 0.021(3) 0.015(4)
C36 0.043(4) 0.083(4) 0.048(3) 0.007(3) 0.024(3) 0.018(3)
C37 0.043(4) 0.039(3) 0.043(3) 0.004(3) 0.021(3) -0.001(3)
C38 0.028(3) 0.039(3) 0.038(3) 0.000(3) 0.013(2) -0.001(2)
C39 0.040(3) 0.055(4) 0.039(3) 0.000(3) 0.019(3) -0.008(3)
C40 0.035(3) 0.041(3) 0.053(4) 0.007(3) 0.019(3) -0.002(3)
C41 0.052(4) 0.044(3) 0.042(3) -0.007(3) 0.013(3) 0.002(3)
C42 0.040(3) 0.046(3) 0.039(3) -0.003(3) 0.019(3) 0.002(3)
C43 0.027(3) 0.041(3) 0.041(3) -0.002(2) 0.016(2) -0.001(3)
C44 0.040(4) 0.052(4) 0.051(4) 0.008(3) 0.020(3) 0.011(3)
C45 0.032(3) 0.046(3) 0.058(4) 0.005(3) 0.022(3) 0.006(3)
C46 0.045(4) 0.051(4) 0.055(4) 0.011(3) 0.026(3) 0.011(3)
C47 0.044(4) 0.054(4) 0.054(4) 0.000(3) 0.023(3) -0.001(3)
C48 0.031(3) 0.046(3) 0.064(4) -0.006(3) 0.015(3) 0.004(3)
C49 0.051(4) 0.054(4) 0.050(4) -0.005(3) 0.027(3) 0.002(3)
C50 0.032(3) 0.059(4) 0.052(4) -0.005(3) 0.019(3) 0.001(3)
C51 0.049(4) 0.057(4) 0.044(4) -0.005(3) 0.024(3) -0.006(3)
C52 0.054(4) 0.067(4) 0.048(4) -0.006(3) 0.023(3) -0.003(3)
N1 0.038(3) 0.046(3) 0.034(2) 0.002(2) 0.019(2) 0.003(2)
N2 0.029(2) 0.043(3) 0.032(2) 0.001(2) 0.0108(19) -0.001(2)
N3 0.039(3) 0.055(3) 0.039(3) 0.007(2) 0.019(2) -0.006(2)
N4 0.038(3) 0.045(3) 0.038(3) 0.007(2) 0.018(2) 0.001(2)
N5 0.048(3) 0.069(3) 0.042(3) -0.003(3) 0.020(2) -0.012(3)
N6 0.027(2) 0.052(3) 0.042(3) -0.009(2) 0.011(2) -0.003(2)
N7 0.043(3) 0.053(3) 0.038(3) -0.006(2) 0.023(2) -0.003(2)
N8 0.050(3) 0.077(3) 0.041(3) -0.010(3) 0.025(2) 0.004(2)
N9 0.036(3) 0.060(3) 0.046(3) -0.005(2) 0.022(2) 0.005(2)
N10 0.056(3) 0.075(4) 0.060(3) 0.007(3) 0.034(3) 0.016(3)
N11 0.054(4) 0.074(4) 0.060(4) 0.011(3) 0.014(3) -0.009(3)
N12 0.050(4) 0.064(4) 0.088(4) 0.003(3) 0.028(3) 0.008(3)
O1 0.044(2) 0.063(2) 0.054(2) 0.011(2) 0.0301(18) 0.0069(19)
O2 0.046(3) 0.093(3) 0.058(2) -0.007(2) 0.027(2) -0.009(2)
O3 0.073(3) 0.145(4) 0.066(3) -0.048(3) 0.042(2) -0.026(3)
O4 0.070(3) 0.102(3) 0.050(2) -0.022(3) 0.034(2) -0.012(2)
O5 0.038(2) 0.088(3) 0.048(2) 0.011(2) 0.0190(18) 0.016(2)
O6 0.050(2) 0.052(2) 0.040(2) -0.0106(19) 0.0256(17) -0.0011(17)
O7 0.065(3) 0.093(3) 0.060(2) 0.021(3) 0.041(2) 0.000(2)
O8 0.078(3) 0.106(3) 0.039(2) 0.004(3) 0.028(2) 0.000(2)
O9 0.065(3) 0.146(4) 0.107(4) 0.043(3) 0.044(3) 0.016(3)
O10 0.075(4) 0.083(3) 0.119(4) 0.007(3) 0.005(3) 0.028(3)
O11 0.079(4) 0.133(4) 0.120(4) -0.049(3) 0.052(3) -0.008(3)
O12 0.069(3) 0.133(4) 0.108(4) -0.027(3) 0.028(3) -0.042(3)
Mn1 0.0346(5) 0.0506(5) 0.0381(4) -0.0011(4) 0.0207(3) 0.0009(4)

loop_
_atom_type_symbol
_atom_type_description
_atom_type_scat_dispersion_real
_atom_type_scat_dispersion_imag
_atom_type_scat_source
C C 0.0033 0.0016 'International Tables Vol C Tables 4.2.6.8 and 6.1.1.4'
H H 0.0000 0.0000 'International Tables Vol C Tables 4.2.6.8 and 6.1.1.4'
N N 0.0061 0.0033 'International Tables Vol C Tables 4.2.6.8 and 6.1.1.4'
O O 0.0106 0.0060 'International Tables Vol C Tables 4.2.6.8 and 6.1.1.4'
Mn Mn 0.3368 0.7283 'International Tables Vol C Tables 4.2.6.8 and 6.1.1.4'

loop_
_geom_angle_atom_site_label_1
_geom_angle_atom_site_label_2
_geom_angle_atom_site_label_3
_geom_angle_site_symmetry_1
_geom_angle_site_symmetry_3
_geom_angle
_geom_angle_publ_flag
N2 C1 C2 . . 123.2(4) ?
N2 C1 H1 . . 118.4 ?
C2 C1 H1 . . 118.4 ?
C3 C2 C1 . . 118.5(4) ?
C3 C2 H2 . . 120.7 ?
C1 C2 H2 . . 120.7 ?
C2 C3 C4 . . 120.1(5) ?
C2 C3 H3 . . 119.9 ?
C4 C3 H3 . . 119.9 ?
C3 C4 C5 . . 117.9(5) ?
C3 C4 C12 . . 123.7(4) ?
C5 C4 C12 . . 118.3(4) ?
N2 C5 C4 . . 122.2(4) ?
N2 C5 C6 . . 117.5(4) ?
C4 C5 C6 . . 120.3(4) ?
N1 C6 C10 . . 121.4(4) ?
N1 C6 C5 . . 117.0(4) ?
C10 C6 C5 . . 121.6(4) ?
C8 C7 C9 . . 119.2(5) ?
C8 C7 H7 . . 120.4 ?
C9 C7 H7 . . 120.4 ?
C7 C8 C10 . . 119.0(5) ?
C7 C8 H8 . . 120.5 ?
C10 C8 H8 . . 120.5 ?
N1 C9 C7 . . 124.0(5) ?
N1 C9 H9 . . 118.0 ?
C7 C9 H9 . . 118.0 ?
C8 C10 C6 . . 118.7(4) ?
C8 C10 C11 . . 125.5(5) ?
C6 C10 C11 . . 115.9(4) ?
N4 C11 C12 . . 105.2(4) ?
N4 C11 C10 . . 131.6(4) ?
C12 C11 C10 . . 123.2(4) ?
N3 C12 C11 . . 111.1(4) ?
N3 C12 C4 . . 128.3(5) ?
C11 C12 C4 . . 120.6(4) ?
N3 C13 N4 . . 113.2(4) ?
N3 C13 C14 . . 123.8(4) ?
N4 C13 C14 . . 123.0(5) ?
C18 C14 C15 . . 118.1(4) ?
C18 C14 C13 . . 124.0(4) ?
C15 C14 C13 . . 117.9(5) ?
C14 C15 C16 . . 119.2(5) ?
C14 C15 H15 . . 120.4 ?
C16 C15 H15 . . 120.4 ?
N5 C16 C15 . . 122.8(5) ?
N5 C16 H16 . . 118.6 ?
C15 C16 H16 . . 118.6 ?
N5 C17 C18 . . 122.8(5) ?
N5 C17 H17 . . 118.6 ?
C18 C17 H17 . . 118.6 ?
C14 C18 C17 . . 119.7(5) ?
C14 C18 H18 . . 120.2 ?
C17 C18 H18 . . 120.2 ?
N6 C19 C20 . . 124.4(5) ?
N6 C19 H19 . . 117.8 ?
C20 C19 H19 . . 117.8 ?
C21 C20 C19 . . 118.1(5) ?
C21 C20 H20 . . 120.9 ?
C19 C20 H20 . . 120.9 ?
C20 C21 C22 . . 120.2(5) ?
C20 C21 H21 . . 119.9 ?
C22 C21 H21 . . 119.9 ?
C21 C22 C23 . . 117.3(5) ?
C21 C22 C30 . . 125.1(5) ?
C23 C22 C30 . . 117.6(5) ?
N6 C23 C22 . . 122.7(4) ?
N6 C23 C24 . . 117.9(4) ?
C22 C23 C24 . . 119.4(4) ?
N7 C24 C25 . . 122.6(4) ?
N7 C24 C23 . . 115.3(4) ?
C25 C24 C23 . . 122.1(4) ?
C28 C25 C24 . . 118.0(4) ?
C28 C25 C29 . . 125.7(5) ?
C24 C25 C29 . . 116.3(4) ?
N7 C26 C27 . . 125.0(5) ?
N7 C26 H26 . . 117.5 ?
C27 C26 H26 . . 117.5 ?
C28 C27 C26 . . 118.2(5) ?
C28 C27 H27 . . 120.9 ?
C26 C27 H27 . . 120.9 ?
C27 C28 C25 . . 119.7(5) ?
C27 C28 H28 . . 120.1 ?
C25 C28 H28 . . 120.1 ?
N9 C29 C30 . . 105.5(4) ?
N9 C29 C25 . . 132.3(5) ?
C30 C29 C25 . . 122.2(4) ?
C29 C30 N8 . . 110.8(5) ?
C29 C30 C22 . . 122.5(4) ?
N8 C30 C22 . . 126.6(5) ?
N8 C31 N9 . . 113.2(4) ?
N8 C31 C32 . . 122.2(5) ?
N9 C31 C32 . . 124.5(5) ?
C36 C32 C33 . . 118.5(5) ?
C36 C32 C31 . . 123.7(5) ?
C33 C32 C31 . . 117.6(5) ?
C34 C33 C32 . . 118.8(5) ?
C34 C33 H33 . . 120.6 ?
C32 C33 H33 . . 120.6 ?
N10 C34 C33 . . 123.3(6) ?
N10 C34 H34 . . 118.4 ?
C33 C34 H34 . . 118.4 ?
N10 C35 C36 . . 122.8(5) ?
N10 C35 H35 . . 118.6 ?
C36 C35 H35 . . 118.6 ?
C32 C36 C35 . . 118.2(5) ?
C32 C36 H36 . . 120.9 ?
C35 C36 H36 . . 120.9 ?
O5 C37 O6 . . 126.2(5) ?
O5 C37 C38 . . 116.9(4) ?
O6 C37 C38 . . 116.9(5) ?
C39 C38 C43 . . 118.9(4) ?
C39 C38 C37 . . 121.1(4) ?
C43 C38 C37 . . 119.9(4) ?
C38 C39 C40 . . 118.9(4) ?
C38 C39 H39 . . 120.5 ?
C40 C39 H39 . . 120.5 ?
C41 C40 C39 . . 122.4(5) ?
C41 C40 N11 . . 118.6(5) ?
C39 C40 N11 . . 118.9(5) ?
C42 C41 C40 . . 118.9(5) ?
C42 C41 H41 . . 120.6 ?
C40 C41 H41 . . 120.6 ?
C41 C42 C43 . . 119.7(4) ?
C41 C42 C51 . . 119.2(5) ?
C43 C42 C51 . . 121.1(5) ?
C42 C43 C38 . . 121.0(5) ?
C42 C43 H43 . . 119.5 ?
C38 C43 H43 . . 119.5 ?
O2 C44 O1 . . 125.7(5) ?
O2 C44 C45 . . 117.1(5) ?
O1 C44 C45 . . 117.2(5) ?
C46 C45 C50 . . 118.5(5) ?
C46 C45 C44 . . 121.0(5) ?
C50 C45 C44 . . 120.5(5) ?
C45 C46 C48 . . 119.6(5) ?
C45 C46 H46 . . 120.2 ?
C48 C46 H46 . . 120.2 ?
C49 C47 C48 . . 118.1(5) ?
C49 C47 H47 . . 121.0 ?
C48 C47 H47 . . 121.0 ?
C46 C48 C47 . . 122.4(5) ?
C46 C48 N12 . . 119.3(5) ?
C47 C48 N12 . . 118.2(5) ?
C47 C49 C50 . . 120.3(5) ?
C47 C49 C52 . . 121.4(5) ?
C50 C49 C52 . . 118.3(5) ?
C49 C50 C45 . . 121.0(5) ?
C49 C50 H50 . . 119.5 ?
C45 C50 H50 . . 119.5 ?
O8 C51 O7 . . 123.9(5) ?
O8 C51 C42 . . 122.3(5) ?
O7 C51 C42 . . 113.7(5) ?
O3 C52 O4 . . 124.2(5) ?
O3 C52 C49 . . 122.6(5) ?
O4 C52 C49 . . 113.2(5) ?
C9 N1 C6 . . 117.7(4) ?
C9 N1 Mn1 . . 127.4(3) ?
C6 N1 Mn1 . . 114.4(3) ?
C1 N2 C5 . . 118.0(4) ?
C1 N2 Mn1 . . 123.3(3) ?
C5 N2 Mn1 . . 118.0(3) ?
C13 N3 C12 . . 104.5(4) ?
C13 N4 C11 . . 106.1(4) ?
C13 N4 H4A . . 126.9 ?
C11 N4 H4A . . 126.9 ?
C16 N5 C17 . . 117.4(4) ?
C19 N6 C23 . . 117.3(4) ?
C19 N6 Mn1 . . 124.5(3) ?
C23 N6 Mn1 . . 117.2(3) ?
C26 N7 C24 . . 116.4(4) ?
C26 N7 Mn1 . . 127.4(3) ?
C24 N7 Mn1 . . 114.6(3) ?
C31 N8 C30 . . 104.1(4) ?
C31 N9 C29 . . 106.4(4) ?
C31 N9 H7A . . 126.8 ?
C29 N9 H7A . . 126.8 ?
C34 N10 C35 . . 118.4(5) ?
O10 N11 O9 . . 123.2(6) ?
O10 N11 C40 . . 118.7(5) ?
O9 N11 C40 . . 118.0(5) ?
O12 N12 O11 . . 122.1(6) ?
O12 N12 C48 . . 119.6(5) ?
O11 N12 C48 . . 118.2(6) ?
C44 O1 Mn1 . . 130.2(3) ?
C52 O4 H4 . . 109.5 ?
C37 O6 Mn1 . . 127.8(3) ?
C51 O7 H9A . . 109.5 ?
O6 Mn1 O1 . . 94.61(12) ?
O6 Mn1 N2 . . 97.07(12) ?
O1 Mn1 N2 . . 94.91(13) ?
O6 Mn1 N6 . . 93.88(13) ?
O1 Mn1 N6 . . 98.23(12) ?
N2 Mn1 N6 . . 162.14(13) ?
O6 Mn1 N7 . . 164.73(12) ?
O1 Mn1 N7 . . 81.61(13) ?
N2 Mn1 N7 . . 97.99(13) ?
N6 Mn1 N7 . . 72.19(14) y
O6 Mn1 N1 . . 85.01(13) ?
O1 Mn1 N1 . . 167.13(12) ?
N2 Mn1 N1 . . 72.42(13) y
N6 Mn1 N1 . . 94.62(13) ?
N7 Mn1 N1 . . 101.96(12) ?

loop_
_geom_bond_atom_site_label_1
_geom_bond_atom_site_label_2
_geom_bond_site_symmetry_2
_geom_bond_distance
_geom_bond_publ_flag
C1 N2 . 1.327(5) ?
C1 C2 . 1.401(5) ?
C1 H1 . 0.9300 ?
C2 C3 . 1.363(6) ?
C2 H2 . 0.9300 ?
C3 C4 . 1.391(6) ?
C3 H3 . 0.9300 ?
C4 C5 . 1.401(5) ?
C4 C12 . 1.421(6) ?
C5 N2 . 1.361(5) ?
C5 C6 . 1.451(6) ?
C6 N1 . 1.358(5) ?
C6 C10 . 1.410(6) ?
C7 C8 . 1.358(6) ?
C7 C9 . 1.385(6) ?
C7 H7 . 0.9300 ?
C8 C10 . 1.391(6) ?
C8 H8 . 0.9300 ?
C9 N1 . 1.321(5) ?
C9 H9 . 0.9300 ?
C10 C11 . 1.430(6) ?
C11 N4 . 1.373(5) ?
C11 C12 . 1.388(6) ?
C12 N3 . 1.367(5) ?
C13 N3 . 1.311(5) ?
C13 N4 . 1.372(5) ?
C13 C14 . 1.469(6) ?
C14 C18 . 1.371(6) ?
C14 C15 . 1.378(6) ?
C15 C16 . 1.393(6) ?
C15 H15 . 0.9300 ?
C16 N5 . 1.335(6) ?
C16 H16 . 0.9300 ?
C17 N5 . 1.337(5) ?
C17 C18 . 1.386(6) ?
C17 H17 . 0.9300 ?
C18 H18 . 0.9300 ?
C19 N6 . 1.313(5) ?
C19 C20 . 1.390(6) ?
C19 H19 . 0.9300 ?
C20 C21 . 1.361(7) ?
C20 H20 . 0.9300 ?
C21 C22 . 1.381(6) ?
C21 H21 . 0.9300 ?
C22 C23 . 1.413(5) ?
C22 C30 . 1.416(6) ?
C23 N6 . 1.347(5) ?
C23 C24 . 1.455(6) ?
C24 N7 . 1.368(5) ?
C24 C25 . 1.404(6) ?
C25 C28 . 1.397(6) ?
C25 C29 . 1.428(6) ?
C26 N7 . 1.326(5) ?
C26 C27 . 1.391(6) ?
C26 H26 . 0.9300 ?
C27 C28 . 1.366(6) ?
C27 H27 . 0.9300 ?
C28 H28 . 0.9300 ?
C29 N9 . 1.373(5) ?
C29 C30 . 1.375(6) ?
C30 N8 . 1.378(5) ?
C31 N8 . 1.313(6) ?
C31 N9 . 1.359(5) ?
C31 C32 . 1.473(6) ?
C32 C36 . 1.384(6) ?
C32 C33 . 1.390(6) ?
C33 C34 . 1.381(6) ?
C33 H33 . 0.9300 ?
C34 N10 . 1.320(6) ?
C34 H34 . 0.9300 ?
C35 N10 . 1.330(6) ?
C35 C36 . 1.400(6) ?
C35 H35 . 0.9300 ?
C36 H36 . 0.9300 ?
C37 O5 . 1.242(5) ?
C37 O6 . 1.266(5) ?
C37 C38 . 1.518(6) ?
C38 C39 . 1.374(6) ?
C38 C43 . 1.398(5) ?
C39 C40 . 1.380(6) ?
C39 H39 . 0.9300 ?
C40 C41 . 1.377(6) ?
C40 N11 . 1.469(6) ?
C41 C42 . 1.366(6) ?
C41 H41 . 0.9300 ?
C42 C43 . 1.387(6) ?
C42 C51 . 1.500(6) ?
C43 H43 . 0.9300 ?
C44 O2 . 1.247(5) ?
C44 O1 . 1.269(5) ?
C44 C45 . 1.510(6) ?
C45 C46 . 1.378(6) ?
C45 C50 . 1.395(6) ?
C46 C48 . 1.382(6) ?
C46 H46 . 0.9300 ?
C47 C49 . 1.369(6) ?
C47 C48 . 1.385(6) ?
C47 H47 . 0.9300 ?
C48 N12 . 1.458(6) ?
C49 C50 . 1.394(6) ?
C49 C52 . 1.499(6) ?
C50 H50 . 0.9300 ?
C51 O8 . 1.221(5) ?
C51 O7 . 1.300(6) ?
C52 O3 . 1.199(6) ?
C52 O4 . 1.305(6) ?
Mn1 O1 . 2.142(3) y
Mn1 O6 . 2.142(3) y
Mn1 N1 . 2.339(4) y
Mn1 N2 . 2.220(3) y
Mn1 N6 . 2.221(4) y
Mn1 N7 . 2.309(4) y
N4 H4A . 0.8600 ?
N9 H7A . 0.8600 ?
N11 O10 . 1.214(5) ?
N11 O9 . 1.222(5) ?
N12 O12 . 1.208(5) ?
N12 O11 . 1.214(5) ?
O4 H4 . 0.8200 ?
O7 H9A . 0.8200 ?

loop_
_geom_hbond_atom_site_label_D
_geom_hbond_atom_site_label_H
_geom_hbond_atom_site_label_A
_geom_hbond_site_symmetry_A
_geom_hbond_distance_DH
_geom_hbond_distance_HA
_geom_hbond_distance_DA
_geom_hbond_angle_DHA
O7 H9A N10 4_566 0.82 1.81 2.629(5) 176
O4 H4 N5 4_665 0.82 1.82 2.636(5) 173
N9 H7A O2 3_766 0.86 1.94 2.789(5) 171
N4 H4A O5 3_666 0.86 1.89 2.745(5) 171
